data_1543024
loop_
_publ_author_name
'Ni, Gang'
'Zhang, Hua'
'Fan, Yao-Yue'
'Liu, Hong-Chun'
'Ding, Jian'
'Yue, Jian-Min'

_publ_section_title
;
 Mannolides A-C with an Intact Diterpenoid Skeleton Providing Insights on
 the Biosynthesis of Antitumor Cephalotaxus Troponoids.
;
_journal_issue 8
_journal_name_full 'Organic letters'
_journal_page_first 1880
_journal_page_last 1883
_journal_paper_doi 10.1021/acs.orglett.6b00653
_journal_volume 18
_journal_year 2016
_chemical_absolute_configuration ad
_chemical_formula_sum 'C20 H24 O5'
_chemical_formula_weight 344.39
_space_group_crystal_system orthorhombic
_space_group_IT_number 19
_space_group_name_Hall 'P 2ac 2ab'
_space_group_name_H-M_alt 'P 21 21 21'
_symmetry_space_group_name_Hall 'P 2ac 2ab'
_symmetry_space_group_name_H-M 'P 21 21 21'
_atom_sites_solution_hydrogens geom
_atom_sites_solution_primary direct
_atom_sites_solution_secondary difmap
_audit_creation_method SHELXL-2014/7
_cell_angle_alpha 90
_cell_angle_beta 90
_cell_angle_gamma 90
_cell_formula_units_Z 4
_cell_length_a 8.2506(2)
_cell_length_b 11.8258(2)
_cell_length_c 16.5504(3)
_cell_measurement_reflns_used 3787
_cell_measurement_temperature 133(2)
_cell_measurement_theta_max 65.98
_cell_measurement_theta_min 5.35
_cell_volume 1614.82(6)
_computing_cell_refinement 'Bruker SAINT'
_computing_data_collection 'Bruker APEX2'
_computing_data_reduction 'Bruker SAINT'
_computing_molecular_graphics 'Bruker SHELXTL'
_computing_publication_material 'Bruker SHELXTL'
_computing_structure_refinement 'SHELXL-2014/7 (Sheldrick, 2014)'
_computing_structure_solution 'SHELXS-97 (Sheldrick, 2008)'
_diffrn_ambient_temperature 133(2)
_diffrn_measured_fraction_theta_full 0.974
_diffrn_measured_fraction_theta_max 0.974
_diffrn_measurement_device_type 'Bruker APEX-II CCD'
_diffrn_measurement_method '\f and \w scans'
_diffrn_radiation_type CuK\a
_diffrn_radiation_wavelength 1.54178
_diffrn_reflns_av_R_equivalents 0.0239
_diffrn_reflns_av_unetI/netI 0.0319
_diffrn_reflns_Laue_measured_fraction_full 0.974
_diffrn_reflns_Laue_measured_fraction_max 0.974
_diffrn_reflns_limit_h_max 6
_diffrn_reflns_limit_h_min -9
_diffrn_reflns_limit_k_max 13
_diffrn_reflns_limit_k_min -13
_diffrn_reflns_limit_l_max 18
_diffrn_reflns_limit_l_min -19
_diffrn_reflns_number 6002
_diffrn_reflns_point_group_measured_fraction_full 0.906
_diffrn_reflns_point_group_measured_fraction_max 0.906
_diffrn_reflns_theta_full 64.988
_diffrn_reflns_theta_max 64.988
_diffrn_reflns_theta_min 5.345
_diffrn_source 'fine-focus sealed tube'
_exptl_absorpt_coefficient_mu 0.826
_exptl_absorpt_correction_T_max 0.9599
_exptl_absorpt_correction_T_min 0.8523
_exptl_absorpt_correction_type multi-scan
_exptl_absorpt_process_details sadabs
_exptl_crystal_colour colourless
_exptl_crystal_density_diffrn 1.417
_exptl_crystal_density_method 'not measured'
_exptl_crystal_description plate
_exptl_crystal_F_000 736
_exptl_crystal_size_max 0.200
_exptl_crystal_size_mid 0.180
_exptl_crystal_size_min 0.050
_refine_diff_density_max 0.337
_refine_diff_density_min -0.272
_refine_diff_density_rms 0.044
_refine_ls_abs_structure_details
;
 Flack x determined using 909 quotients [(I+)-(I-)]/[(I+)+(I-)]
 (Parsons, Flack and Wagner, Acta Cryst. B69 (2013) 249-259).
;
_refine_ls_abs_structure_Flack -0.09(6)
_refine_ls_extinction_method none
_refine_ls_goodness_of_fit_ref 1.036
_refine_ls_hydrogen_treatment constr
_refine_ls_matrix_type full
_refine_ls_number_parameters 248
_refine_ls_number_reflns 2484
_refine_ls_number_restraints 49
_refine_ls_restrained_S_all 1.046
_refine_ls_R_factor_all 0.0386
_refine_ls_R_factor_gt 0.0382
_refine_ls_shift/su_max 0.001
_refine_ls_shift/su_mean 0.000
_refine_ls_structure_factor_coef Fsqd
_refine_ls_weighting_details 'w=1/[\s^2^(Fo^2^)+(0.0441P)^2^+0.9099P] where P=(Fo^2^+2Fc^2^)/3'
_refine_ls_weighting_scheme calc
_refine_ls_wR_factor_gt 0.0954
_refine_ls_wR_factor_ref 0.0958
_reflns_Friedel_coverage 0.603
_reflns_Friedel_fraction_full 0.811
_reflns_Friedel_fraction_max 0.811
_reflns_number_gt 2454
_reflns_number_total 2484
_reflns_threshold_expression 'I > 2\s(I)'
_cod_data_source_file ol6b00653_si_003.cif
_cod_data_source_block cu_dm11438_0m
_cod_depositor_comments 'Adding full bibliography for 1543021--1543025.cif.'
_cod_database_code 1543024
_shelx_shelxl_version_number 2014/7
_shelx_space_group_comment
;
The symmetry employed for this shelxl refinement is uniquely defined
by the following loop, which should always be used as a source of
symmetry information in preference to the above space-group names.
They are only intended as comments.
;
_shelx_estimated_absorpt_t_min 0.852
_shelx_estimated_absorpt_t_max 0.960

loop_
_space_group_symop_operation_xyz
'x, y, z'
'x+1/2, -y+1/2, -z'
'-x, y+1/2, -z+1/2'
'-x+1/2, -y, z+1/2'

loop_
_atom_site_label
_atom_site_type_symbol
_atom_site_fract_x
_atom_site_fract_y
_atom_site_fract_z
_atom_site_U_iso_or_equiv
_atom_site_adp_type
_atom_site_occupancy
_atom_site_site_symmetry_order
_atom_site_calc_flag
_atom_site_refinement_flags_posn
_atom_site_refinement_flags_adp
_atom_site_refinement_flags_occupancy
_atom_site_disorder_assembly
_atom_site_disorder_group
O1 O 0.5103(3) -0.09442(19) 0.05758(17) 0.0406(6) Uani 1 1 d . . . . .
O2 O 0.3661(2) 0.06303(17) 0.06761(14) 0.0299(5) Uani 1 1 d . . . . .
O3 O 0.9034(2) 0.19761(16) -0.04439(12) 0.0242(4) Uani 1 1 d . . . . .
H3 H 0.8889 0.2674 -0.0503 0.036 Uiso 1 1 calc R U . . .
O4 O 0.9738(2) 0.38399(15) 0.21172(13) 0.0243(4) Uani 1 1 d . . . . .
O5 O 0.7655(3) 0.40595(19) 0.29428(16) 0.0410(6) Uani 1 1 d . . . . .
C1 C 0.6669(4) -0.1353(2) 0.0897(3) 0.0494(11) Uani 1 1 d . . . . .
H1 H 0.6561 -0.2176 0.1023 0.059 Uiso 1 1 calc R U . . .
C2 C 0.7970(4) -0.1213(3) 0.0263(3) 0.0411(9) Uani 1 1 d . . . . .
H2 H 0.8085 -0.1825 -0.0104 0.049 Uiso 1 1 calc R U . . .
C3 C 0.8981(4) -0.0345(2) 0.01479(19) 0.0268(7) Uani 1 1 d . . . . .
C4 C 0.8985(3) 0.0698(2) 0.06823(17) 0.0197(6) Uani 1 1 d . . . . .
H4 H 0.9602 0.0502 0.1183 0.024 Uiso 1 1 calc R U . . .
C5 C 0.9759(3) 0.1767(2) 0.03292(17) 0.0207(6) Uani 1 1 d . . . . .
H5 H 1.0962 0.1685 0.0283 0.025 Uiso 1 1 calc R U . . .
C6 C 0.9300(3) 0.2718(2) 0.09262(17) 0.0187(6) Uani 1 1 d . . . . .
H6 H 0.9031 0.3416 0.0612 0.022 Uiso 1 1 calc R U . . .
C7 C 0.7753(3) 0.2298(2) 0.13604(17) 0.0183(6) Uani 1 1 d . . . . .
H7 H 0.6858 0.2849 0.1256 0.022 Uiso 1 1 calc R U . . .
C8 C 0.7325(3) 0.1172(2) 0.09520(16) 0.0173(5) Uani 1 1 d . . . . .
H8 H 0.6727 0.1369 0.0446 0.021 Uiso 1 1 calc R U . . .
C9 C 0.6143(3) 0.0425(2) 0.14664(17) 0.0224(6) Uani 1 1 d . . . . .
C10 C 0.6858(4) -0.0720(3) 0.1674(2) 0.0390(9) Uani 1 1 d . . . . .
H10A H 0.8013 -0.0655 0.1830 0.047 Uiso 1 1 calc R U . . .
H10B H 0.6250 -0.1089 0.2117 0.047 Uiso 1 1 calc DR U . . .
C11 C 0.5338(7) 0.1183(5) 0.2128(3) 0.0207(13) Uani 0.702(17) 1 d . U P A 1
H11A H 0.4529 0.0730 0.2428 0.025 Uiso 0.702(17) 1 calc R U P A 1
H11B H 0.4759 0.1815 0.1862 0.025 Uiso 0.702(17) 1 calc R U P A 1
C12 C 0.6617(8) 0.1681(5) 0.2745(4) 0.0195(13) Uani 0.702(17) 1 d . U P A 1
H12A H 0.6088 0.2255 0.3091 0.023 Uiso 0.702(17) 1 calc R U P A 1
H12B H 0.7026 0.1068 0.3098 0.023 Uiso 0.702(17) 1 calc R U P A 1
C11' C 0.569(2) 0.0933(9) 0.2331(11) 0.036(3) Uani 0.298(17) 1 d . U P A 2
H11C H 0.4498 0.0941 0.2376 0.043 Uiso 0.298(17) 1 calc R U P A 2
H11D H 0.6102 0.0400 0.2745 0.043 Uiso 0.298(17) 1 calc DR U P A 2
C12' C 0.619(2) 0.1899(16) 0.2515(11) 0.029(3) Uani 0.298(17) 1 d . U P A 2
H12C H 0.6062 0.1992 0.3105 0.034 Uiso 0.298(17) 1 calc R U P A 2
H12D H 0.5473 0.2458 0.2251 0.034 Uiso 0.298(17) 1 calc R U P A 2
C13 C 0.8040(3) 0.2223(2) 0.22878(17) 0.0229(6) Uani 1 1 d . . . . .
C14 C 0.9594(4) 0.1555(2) 0.25376(19) 0.0281(7) Uani 1 1 d . . . . .
H14 H 0.9450 0.0749 0.2370 0.034 Uiso 1 1 calc R U . . .
C15 C 1.1061(4) 0.2036(2) 0.20851(19) 0.0273(6) Uani 1 1 d . . . . .
H15A H 1.1895 0.2285 0.2477 0.033 Uiso 1 1 calc R U . . .
H15B H 1.1542 0.1444 0.1737 0.033 Uiso 1 1 calc R U . . .
C16 C 1.0531(3) 0.3018(2) 0.15777(18) 0.0228(6) Uani 1 1 d . . . . .
H16 H 1.1501 0.3377 0.1322 0.027 Uiso 1 1 calc R U . . .
C17 C 0.8397(3) 0.3445(2) 0.25009(19) 0.0249(6) Uani 1 1 d . . . . .
C18 C 0.9931(6) 0.1578(3) 0.3453(2) 0.0482(10) Uani 1 1 d . . . . .
H18A H 1.0927 0.1156 0.3567 0.072 Uiso 1 1 calc R U . . .
H18B H 0.9022 0.1230 0.3741 0.072 Uiso 1 1 calc R U . . .
H18C H 1.0059 0.2363 0.3631 0.072 Uiso 1 1 calc R U . . .
C19 C 1.0321(4) -0.0415(3) -0.0466(2) 0.0362(8) Uani 1 1 d . . . . .
H19A H 1.0263 -0.1143 -0.0748 0.054 Uiso 1 1 calc R U . . .
H19B H 1.1371 -0.0349 -0.0193 0.054 Uiso 1 1 calc R U . . .
H19C H 1.0203 0.0200 -0.0858 0.054 Uiso 1 1 calc R U . . .
C20 C 0.4810(3) 0.0078(2) 0.08820(17) 0.0222(6) Uani 1 1 d . . . . .

loop_
_atom_site_aniso_label
_atom_site_aniso_U_11
_atom_site_aniso_U_22
_atom_site_aniso_U_33
_atom_site_aniso_U_23
_atom_site_aniso_U_13
_atom_site_aniso_U_12
O1 0.0234(11) 0.0375(12) 0.0609(17) -0.0211(12) -0.0064(11) -0.0071(9)
O2 0.0166(9) 0.0348(11) 0.0385(13) 0.0158(10) -0.0033(9) -0.0031(8)
O3 0.0252(10) 0.0285(10) 0.0190(10) 0.0011(8) -0.0006(8) -0.0026(8)
O4 0.0268(10) 0.0170(9) 0.0289(11) -0.0053(8) 0.0007(8) -0.0018(8)
O5 0.0391(13) 0.0320(11) 0.0520(15) -0.0202(11) 0.0110(11) 0.0024(10)
C1 0.0288(17) 0.0149(14) 0.105(4) 0.0034(18) -0.0089(19) -0.0032(12)
C2 0.0277(17) 0.0225(15) 0.073(3) -0.0190(16) -0.0080(17) 0.0028(13)
C3 0.0239(15) 0.0220(13) 0.0344(17) -0.0078(12) -0.0117(13) 0.0060(12)
C4 0.0177(12) 0.0198(12) 0.0216(14) -0.0023(11) -0.0058(11) -0.0008(11)
C5 0.0184(12) 0.0247(13) 0.0191(13) -0.0021(11) -0.0002(11) -0.0028(11)
C6 0.0185(13) 0.0167(11) 0.0209(14) 0.0016(11) 0.0018(10) -0.0016(10)
C7 0.0135(12) 0.0153(12) 0.0261(14) 0.0025(11) 0.0010(10) 0.0022(10)
C8 0.0167(12) 0.0175(12) 0.0177(13) 0.0040(11) -0.0032(10) -0.0014(10)
C9 0.0216(14) 0.0255(13) 0.0201(14) 0.0058(11) -0.0042(11) -0.0096(12)
C10 0.0252(15) 0.0336(16) 0.058(2) 0.0259(16) -0.0123(15) -0.0081(13)
C11 0.013(2) 0.040(2) 0.009(2) 0.0068(19) -0.0064(16) -0.0042(17)
C12 0.016(3) 0.032(3) 0.011(3) 0.0014(19) -0.0067(19) -0.0013(18)
C11' 0.030(5) 0.059(5) 0.019(5) 0.005(4) -0.003(4) -0.011(4)
C12' 0.020(6) 0.050(6) 0.016(6) -0.001(5) 0.007(5) -0.004(5)
C13 0.0262(14) 0.0214(13) 0.0210(14) -0.0048(11) 0.0079(11) -0.0031(12)
C14 0.0474(18) 0.0164(13) 0.0206(15) -0.0029(11) -0.0026(13) 0.0027(12)
C15 0.0247(14) 0.0265(13) 0.0307(16) -0.0137(12) -0.0117(12) 0.0059(12)
C16 0.0202(14) 0.0239(14) 0.0244(14) -0.0064(12) 0.0033(11) -0.0055(11)
C17 0.0260(14) 0.0226(14) 0.0260(15) -0.0052(12) 0.0007(12) 0.0017(11)
C18 0.083(3) 0.0353(17) 0.0257(17) -0.0027(14) -0.0097(19) 0.008(2)
C19 0.0327(16) 0.0372(16) 0.0387(19) -0.0196(15) -0.0050(14) 0.0050(14)
C20 0.0194(13) 0.0252(13) 0.0219(14) 0.0062(11) 0.0004(11) -0.0072(11)

loop_
_atom_type_symbol
_atom_type_description
_atom_type_scat_dispersion_real
_atom_type_scat_dispersion_imag
_atom_type_scat_source
C C 0.0181 0.0091 'International Tables Vol C Tables 4.2.6.8 and 6.1.1.4'
H H 0.0000 0.0000 'International Tables Vol C Tables 4.2.6.8 and 6.1.1.4'
O O 0.0492 0.0322 'International Tables Vol C Tables 4.2.6.8 and 6.1.1.4'

loop_
_geom_angle_atom_site_label_1
_geom_angle_atom_site_label_2
_geom_angle_atom_site_label_3
_geom_angle
C20 O1 C1 108.6(2)
C5 O3 H3 109.5
C17 O4 C16 114.7(2)
O1 C1 C10 103.7(3)
O1 C1 C2 109.6(3)
C10 C1 C2 117.9(3)
O1 C1 H1 108.4
C10 C1 H1 108.4
C2 C1 H1 108.4
C3 C2 C1 128.8(3)
C3 C2 H2 115.6
C1 C2 H2 115.6
C2 C3 C19 120.9(3)
C2 C3 C4 122.8(3)
C19 C3 C4 115.9(3)
C3 C4 C5 116.7(2)
C3 C4 C8 117.5(2)
C5 C4 C8 100.40(19)
C3 C4 H4 107.2
C5 C4 H4 107.2
C8 C4 H4 107.2
O3 C5 C4 108.0(2)
O3 C5 C6 110.1(2)
C4 C5 C6 104.7(2)
O3 C5 H5 111.3
C4 C5 H5 111.3
C6 C5 H5 111.3
C16 C6 C5 117.3(2)
C16 C6 C7 107.2(2)
C5 C6 C7 105.4(2)
C16 C6 H6 108.9
C5 C6 H6 108.9
C7 C6 H6 108.9
C8 C7 C6 105.3(2)
C8 C7 C13 114.8(2)
C6 C7 C13 110.6(2)
C8 C7 H7 108.7
C6 C7 H7 108.7
C13 C7 H7 108.7
C7 C8 C4 103.8(2)
C7 C8 C9 113.1(2)
C4 C8 C9 120.3(2)
C7 C8 H8 106.2
C4 C8 H8 106.2
C9 C8 H8 106.2
C10 C9 C20 100.6(2)
C10 C9 C11 121.3(4)
C20 C9 C11 107.0(3)
C10 C9 C8 112.6(2)
C20 C9 C8 104.9(2)
C11 C9 C8 108.8(3)
C10 C9 C11' 102.9(7)
C20 C9 C11' 120.3(7)
C8 C9 C11' 114.8(5)
C1 C10 C9 102.2(3)
C1 C10 H10A 111.3
C9 C10 H10A 111.3
C1 C10 H10B 111.3
C9 C10 H10B 111.3
H10A C10 H10B 109.2
C9 C11 C12 112.5(5)
C9 C11 H11A 109.1
C12 C11 H11A 109.1
C9 C11 H11B 109.1
C12 C11 H11B 109.1
H11A C11 H11B 107.8
C13 C12 C11 110.3(5)
C13 C12 H12A 109.6
C11 C12 H12A 109.6
C13 C12 H12B 109.6
C11 C12 H12B 109.6
H12A C12 H12B 108.1
C12' C11' C9 119.0(14)
C12' C11' H11C 107.6
C9 C11' H11C 107.6
C12' C11' H11D 107.6
C9 C11' H11D 107.6
H11C C11' H11D 107.0
C11' C12' C13 118.1(15)
C11' C12' H12C 107.8
C13 C12' H12C 107.8
C11' C12' H12D 107.8
C13 C12' H12D 107.8
H12C C12' H12D 107.1
C17 C13 C12 115.6(3)
C17 C13 C7 101.8(2)
C12 C13 C7 113.2(3)
C17 C13 C14 105.1(2)
C12 C13 C14 106.6(3)
C7 C13 C14 114.5(2)
C17 C13 C12' 110.8(6)
C7 C13 C12' 95.7(8)
C14 C13 C12' 126.4(9)
C15 C14 C18 109.3(3)
C15 C14 C13 109.4(2)
C18 C14 C13 113.6(3)
C15 C14 H14 108.1
C18 C14 H14 108.1
C13 C14 H14 108.1
C16 C15 C14 109.3(2)
C16 C15 H15A 109.8
C14 C15 H15A 109.8
C16 C15 H15B 109.8
C14 C15 H15B 109.8
H15A C15 H15B 108.3
O4 C16 C15 107.5(2)
O4 C16 C6 106.7(2)
C15 C16 C6 114.2(2)
O4 C16 H16 109.4
C15 C16 H16 109.4
C6 C16 H16 109.4
O5 C17 O4 119.5(3)
O5 C17 C13 128.4(3)
O4 C17 C13 112.2(2)
C14 C18 H18A 109.5
C14 C18 H18B 109.5
H18A C18 H18B 109.5
C14 C18 H18C 109.5
H18A C18 H18C 109.5
H18B C18 H18C 109.5
C3 C19 H19A 109.5
C3 C19 H19B 109.5
H19A C19 H19B 109.5
C3 C19 H19C 109.5
H19A C19 H19C 109.5
H19B C19 H19C 109.5
O2 C20 O1 121.9(3)
O2 C20 C9 127.2(3)
O1 C20 C9 110.8(2)

loop_
_geom_bond_atom_site_label_1
_geom_bond_atom_site_label_2
_geom_bond_distance
O1 C20 1.333(4)
O1 C1 1.478(4)
O2 C20 1.200(4)
O3 C5 1.434(3)
O3 H3 0.8400
O4 C17 1.359(4)
O4 C16 1.473(3)
O5 C17 1.199(4)
C1 C10 1.496(6)
C1 C2 1.510(6)
C1 H1 1.0000
C2 C3 1.336(5)
C2 H2 0.9500
C3 C19 1.504(5)
C3 C4 1.518(4)
C4 C5 1.532(4)
C4 C8 1.546(4)
C4 H4 1.0000
C5 C6 1.544(4)
C5 H5 1.0000
C6 C16 1.523(4)
C6 C7 1.547(3)
C6 H6 1.0000
C7 C8 1.535(4)
C7 C13 1.556(4)
C7 H7 1.0000
C8 C9 1.567(4)
C8 H8 1.0000
C9 C10 1.517(4)
C9 C20 1.521(4)
C9 C11 1.563(6)
C9 C11' 1.596(11)
C10 H10A 0.9900
C10 H10B 0.9900
C11 C12 1.582(9)
C11 H11A 0.9900
C11 H11B 0.9900
C12 C13 1.537(6)
C12 H12A 0.9900
C12 H12B 0.9900
C11' C12' 1.251(17)
C11' H11C 0.9900
C11' H11D 0.9900
C12' C13 1.615(15)
C12' H12C 0.9900
C12' H12D 0.9900
C13 C17 1.517(4)
C13 C14 1.561(4)
C14 C15 1.533(5)
C14 C18 1.540(4)
C14 H14 1.0000
C15 C16 1.499(4)
C15 H15A 0.9900
C15 H15B 0.9900
C16 H16 1.0000
C18 H18A 0.9800
C18 H18B 0.9800
C18 H18C 0.9800
C19 H19A 0.9800
C19 H19B 0.9800
C19 H19C 0.9800

loop_
_geom_hbond_atom_site_label_D
_geom_hbond_atom_site_label_H
_geom_hbond_atom_site_label_A
_geom_hbond_distance_DH
_geom_hbond_distance_HA
_geom_hbond_distance_DA
_geom_hbond_angle_DHA
_geom_hbond_site_symmetry_A
O3 H3 O2 0.84 2.03 2.873(3) 176.9 2

loop_
_geom_torsion_atom_site_label_1
_geom_torsion_atom_site_label_2
_geom_torsion_atom_site_label_3
_geom_torsion_atom_site_label_4
_geom_torsion
C20 O1 C1 C10 24.7(3)
C20 O1 C1 C2 -102.1(3)
O1 C1 C2 C3 92.6(4)
C10 C1 C2 C3 -25.7(5)
C1 C2 C3 C19 173.4(3)
C1 C2 C3 C4 0.8(6)
C2 C3 C4 C5 -159.8(3)
C19 C3 C4 C5 27.2(3)
C2 C3 C4 C8 -40.6(4)
C19 C3 C4 C8 146.4(3)
C3 C4 C5 O3 52.3(3)
C8 C4 C5 O3 -75.8(2)
C3 C4 C5 C6 169.6(2)
C8 C4 C5 C6 41.5(2)
O3 C5 C6 C16 -148.6(2)
C4 C5 C6 C16 95.6(3)
O3 C5 C6 C7 92.2(2)
C4 C5 C6 C7 -23.7(3)
C16 C6 C7 C8 -129.8(2)
C5 C6 C7 C8 -4.0(3)
C16 C6 C7 C13 -5.2(3)
C5 C6 C7 C13 120.6(2)
C6 C7 C8 C4 29.9(2)
C13 C7 C8 C4 -91.9(3)
C6 C7 C8 C9 161.9(2)
C13 C7 C8 C9 40.1(3)
C3 C4 C8 C7 -171.6(2)
C5 C4 C8 C7 -44.0(2)
C3 C4 C8 C9 60.7(3)
C5 C4 C8 C9 -171.7(2)
C7 C8 C9 C10 -120.8(3)
C4 C8 C9 C10 2.5(4)
C7 C8 C9 C20 130.7(2)
C4 C8 C9 C20 -106.0(3)
C7 C8 C9 C11 16.5(4)
C4 C8 C9 C11 139.8(3)
C7 C8 C9 C11' -3.5(9)
C4 C8 C9 C11' 119.8(9)
O1 C1 C10 C9 -36.5(3)
C2 C1 C10 C9 84.8(3)
C20 C9 C10 C1 34.0(3)
C11 C9 C10 C1 151.6(3)
C8 C9 C10 C1 -77.1(3)
C11' C9 C10 C1 158.8(6)
C10 C9 C11 C12 69.9(6)
C20 C9 C11 C12 -175.8(5)
C8 C9 C11 C12 -63.0(6)
C9 C11 C12 C13 49.5(8)
C10 C9 C11' C12' 128(2)
C20 C9 C11' C12' -121(2)
C8 C9 C11' C12' 5(3)
C9 C11' C12' C13 -43(4)
C11 C12 C13 C17 124.9(5)
C11 C12 C13 C7 8.1(6)
C11 C12 C13 C14 -118.7(6)
C8 C7 C13 C17 -179.0(2)
C6 C7 C13 C17 62.0(3)
C8 C7 C13 C12 -54.4(4)
C6 C7 C13 C12 -173.3(3)
C8 C7 C13 C14 68.1(3)
C6 C7 C13 C14 -50.8(3)
C8 C7 C13 C12' -66.3(7)
C6 C7 C13 C12' 174.7(7)
C11' C12' C13 C17 176(2)
C11' C12' C13 C7 71(2)
C11' C12' C13 C14 -55(3)
C17 C13 C14 C15 -58.2(3)
C12 C13 C14 C15 178.6(3)
C7 C13 C14 C15 52.6(3)
C12' C13 C14 C15 170.8(7)
C17 C13 C14 C18 64.2(3)
C12 C13 C14 C18 -58.9(4)
C7 C13 C14 C18 175.1(3)
C12' C13 C14 C18 -66.8(8)
C18 C14 C15 C16 -122.7(3)
C13 C14 C15 C16 2.3(3)
C17 O4 C16 C15 -61.2(3)
C17 O4 C16 C6 61.7(3)
C14 C15 C16 O4 56.1(3)
C14 C15 C16 C6 -62.1(3)
C5 C6 C16 O4 -173.5(2)
C7 C6 C16 O4 -55.3(3)
C5 C6 C16 C15 -54.9(3)
C7 C6 C16 C15 63.4(3)
C16 O4 C17 O5 -178.8(3)
C16 O4 C17 C13 0.8(3)
C12 C13 C17 O5 -4.9(5)
C7 C13 C17 O5 118.2(3)
C14 C13 C17 O5 -122.1(3)
C12' C13 C17 O5 17.4(9)
C12 C13 C17 O4 175.5(4)
C7 C13 C17 O4 -61.4(3)
C14 C13 C17 O4 58.3(3)
C12' C13 C17 O4 -162.2(9)
C1 O1 C20 O2 175.1(3)
C1 O1 C20 C9 -2.2(3)
C10 C9 C20 O2 162.3(3)
C11 C9 C20 O2 34.7(4)
C8 C9 C20 O2 -80.7(3)
C11' C9 C20 O2 50.4(8)
C10 C9 C20 O1 -20.6(3)
C11 C9 C20 O1 -148.2(3)
C8 C9 C20 O1 96.4(3)
C11' C9 C20 O1 -132.5(7)
